data_7017131
loop_
_publ_author_name
'Karagiannidis, Louise E.'
'Gale, Philip A.'
'Light, Mark E.'
'Massi, Massimiliano'
'Ogden, Mark I.'

_publ_section_title
;
 Further insight into the coordination of 2,5-dicarbothioamidopyrroles:
 the case of Cu and Co complexes.
;
_journal_issue 45
_journal_name_full 'Dalton transactions (Cambridge, England : 2003)'
_journal_page_first 12097
_journal_page_last 12105
_journal_paper_doi 10.1039/c1dt10441a
_journal_volume 40
_journal_year 2011
_chemical_compound_source 'Massimiliano Massi'
_chemical_formula_sum 'C31 H23 Cl4 Cu N3 S2'
_chemical_formula_weight 706.98
_space_group_IT_number 2
_symmetry_cell_setting triclinic
_symmetry_space_group_name_Hall '-P 1'
_symmetry_space_group_name_H-M 'P -1'
_atom_sites_solution_hydrogens geom
_atom_sites_solution_primary direct
_atom_sites_solution_secondary difmap
_audit_creation_method SHELXL-97
_cell_angle_alpha 79.8410(10)
_cell_angle_beta 76.8820(10)
_cell_angle_gamma 84.9810(10)
_cell_formula_units_Z 2
_cell_length_a 8.98270(10)
_cell_length_b 12.2046(2)
_cell_length_c 14.5977(2)
_cell_measurement_reflns_used 43318
_cell_measurement_temperature 120(2)
_cell_measurement_theta_max 27.48
_cell_measurement_theta_min 2.91
_cell_volume 1532.27(4)
_computing_cell_refinement 'DENZO (Otwinowski & Minor, 1997) & COLLECT (Hooft, R.W.W., 1998)'
_computing_data_collection 'COLLECT (Hooft, R.W.W., 1998)'
_computing_data_reduction 'DENZO (Otwinowski & Minor, 1997) & COLLECT (Hooft, R.W.W., 1998)'
_computing_molecular_graphics
;
Images generated using CrystalMaker: a crystal and molecular
structures program for Mac and Windows. CrystalMaker Software Ltd,
Oxford, England (www.crystalmaker.com)
;
_computing_publication_material 'WINGX (Farrugia, 1998)'
_computing_structure_refinement 'SHELXL-97 (Sheldrick, 2008)'
_computing_structure_solution 'SHELXS-97 (Sheldrick, 1997)'
_diffrn_ambient_temperature 120(2)
_diffrn_detector_area_resol_mean 9.091
_diffrn_measured_fraction_theta_full 0.996
_diffrn_measured_fraction_theta_max 0.996
_diffrn_measurement_device_type 'Bruker-Nonius CCD camera on \k-goniostat'
_diffrn_measurement_method '\f & \w scans to fill the asymmetric unit'
_diffrn_radiation_monochromator '10cm confocal mirrors'
_diffrn_radiation_source 'Bruker Nonius FR591 Rotating Anode'
_diffrn_radiation_type MoK\a
_diffrn_radiation_wavelength 0.71073
_diffrn_reflns_av_R_equivalents 0.0449
_diffrn_reflns_av_sigmaI/netI 0.0424
_diffrn_reflns_limit_h_max 11
_diffrn_reflns_limit_h_min -11
_diffrn_reflns_limit_k_max 15
_diffrn_reflns_limit_k_min -15
_diffrn_reflns_limit_l_max 18
_diffrn_reflns_limit_l_min -18
_diffrn_reflns_number 28317
_diffrn_reflns_theta_full 27.48
_diffrn_reflns_theta_max 27.48
_diffrn_reflns_theta_min 2.95
_diffrn_standards_number 0
_exptl_absorpt_coefficient_mu 1.225
_exptl_absorpt_correction_T_max 0.9526
_exptl_absorpt_correction_T_min 0.7917
_exptl_absorpt_correction_type multi-scan
_exptl_absorpt_process_details
;
SADABS V2.10 (Sheldrick, G.M., 2003)
;
_exptl_crystal_colour 'Dark Green'
_exptl_crystal_density_diffrn 1.532
_exptl_crystal_density_method 'not measured'
_exptl_crystal_description Fragment
_exptl_crystal_F_000 718
_exptl_crystal_size_max 0.2
_exptl_crystal_size_mid 0.07
_exptl_crystal_size_min 0.04
_refine_diff_density_max 0.520
_refine_diff_density_min -0.672
_refine_diff_density_rms 0.083
_refine_ls_extinction_method none
_refine_ls_goodness_of_fit_ref 1.051
_refine_ls_hydrogen_treatment constr
_refine_ls_matrix_type full
_refine_ls_number_parameters 370
_refine_ls_number_reflns 7002
_refine_ls_number_restraints 0
_refine_ls_restrained_S_all 1.051
_refine_ls_R_factor_all 0.0590
_refine_ls_R_factor_gt 0.0470
_refine_ls_shift/su_max 0.001
_refine_ls_shift/su_mean 0.000
_refine_ls_structure_factor_coef Fsqd
_refine_ls_weighting_details 'calc w=1/[\s^2^(Fo^2^)+(0.0000P)^2^+3.7670P] where P=(Fo^2^+2Fc^2^)/3'
_refine_ls_weighting_scheme calc
_refine_ls_wR_factor_gt 0.0907
_refine_ls_wR_factor_ref 0.0973
_reflns_number_gt 5912
_reflns_number_total 7002
_reflns_threshold_expression >2\s(I)
_cod_data_source_file c1dt10441a.txt
_cod_data_source_block 2010acc1121b_complex_7
_cod_depositor_comments
;
The following automatic conversions were performed:

'_symmetry_cell_setting' value 'Triclinic' changed to 'triclinic'
according to /home/saulius/struct/CIF-dictionaries/cif_core.dic
dictionary named 'cif_core.dic' version 2.4.1 from 2010-06-29.

Automatic conversion script
Id: cif_fix_values 1715 2011-07-08 13:25:40Z adriana 

The following automatic conversions were performed:

data name '_iucr_refine_instruction_details' was replaced with
'_iucr_refine_instructions_details' as specified in the replacement
file 'data/replacement-values/replacement_tags.lst'.

Automatic conversion script
Id: cif_correct_tags 9268 2022-04-12 08:56:07Z antanas 
;
_cod_original_sg_symbol_H-M P-1
_cod_database_code 7017131

loop_
_symmetry_equiv_pos_as_xyz
'x, y, z'
'-x, -y, -z'

loop_
_atom_site_label
_atom_site_type_symbol
_atom_site_fract_x
_atom_site_fract_y
_atom_site_fract_z
_atom_site_U_iso_or_equiv
_atom_site_adp_type
_atom_site_occupancy
_atom_site_symmetry_multiplicity
_atom_site_calc_flag
_atom_site_refinement_flags
Cu1 Cu 0.09577(4) 0.35944(3) 0.44380(2) 0.02106(9) Uani 1 1 d .
Cl1 Cl 0.06875(8) 0.42977(6) 0.29842(5) 0.02314(15) Uani 1 1 d .
S1 S -0.15807(8) 0.40388(6) 0.52048(5) 0.02372(15) Uani 1 1 d .
S2 S 0.34970(9) 0.28543(6) 0.40072(5) 0.02635(16) Uani 1 1 d .
N1 N -0.2580(3) 0.34381(19) 0.70887(16) 0.0211(5) Uani 1 1 d .
H1 H -0.2405 0.3028 0.7617 0.025 Uiso 1 1 calc R
N2 N 0.1121(3) 0.28735(18) 0.56735(16) 0.0183(5) Uani 1 1 d .
N3 N 0.4963(3) 0.17077(19) 0.53226(17) 0.0221(5) Uani 1 1 d .
H3 H 0.4918 0.1467 0.5933 0.027 Uiso 1 1 calc R
C1 C -0.4963(3) 0.4054(2) 0.6526(2) 0.0261(6) Uani 1 1 d .
H1A H -0.4611 0.3728 0.5966 0.031 Uiso 1 1 calc R
C2 C -0.6413(3) 0.4582(2) 0.6709(2) 0.0309(7) Uani 1 1 d .
H2 H -0.7055 0.4614 0.6269 0.037 Uiso 1 1 calc R
C3 C -0.6931(4) 0.5059(3) 0.7522(3) 0.0333(7) Uani 1 1 d .
H3A H -0.7926 0.5412 0.7641 0.040 Uiso 1 1 calc R
C4 C -0.5997(3) 0.5019(3) 0.8164(2) 0.0328(7) Uani 1 1 d .
H4 H -0.6346 0.5354 0.8720 0.039 Uiso 1 1 calc R
C5 C -0.4556(3) 0.4494(3) 0.7996(2) 0.0276(6) Uani 1 1 d .
H5 H -0.3919 0.4460 0.8440 0.033 Uiso 1 1 calc R
C6 C -0.4041(3) 0.4014(2) 0.7178(2) 0.0214(6) Uani 1 1 d .
C7 C -0.1439(3) 0.3425(2) 0.6328(2) 0.0194(5) Uani 1 1 d .
C8 C 0.0002(3) 0.2871(2) 0.64674(19) 0.0182(5) Uani 1 1 d .
C9 C 0.0562(3) 0.2288(2) 0.72616(19) 0.0192(5) Uani 1 1 d .
C10 C 0.2073(3) 0.1927(2) 0.69069(19) 0.0183(5) Uani 1 1 d .
C11 C 0.2380(3) 0.2316(2) 0.59077(19) 0.0190(5) Uani 1 1 d .
C12 C 0.3691(3) 0.2254(2) 0.5125(2) 0.0203(5) Uani 1 1 d .
C13 C 0.6376(3) 0.1449(2) 0.4715(2) 0.0223(6) Uani 1 1 d .
C14 C 0.7125(3) 0.0440(2) 0.5005(2) 0.0243(6) Uani 1 1 d .
H14 H 0.6675 -0.0037 0.5570 0.029 Uiso 1 1 calc R
C15 C 0.8532(3) 0.0137(3) 0.4462(2) 0.0282(7) Uani 1 1 d .
H15 H 0.9040 -0.0554 0.4651 0.034 Uiso 1 1 calc R
C16 C 0.9199(3) 0.0840(3) 0.3645(2) 0.0304(7) Uani 1 1 d .
H16 H 1.0164 0.0635 0.3276 0.036 Uiso 1 1 calc R
C17 C 0.8450(3) 0.1844(3) 0.3369(2) 0.0307(7) Uani 1 1 d .
H17 H 0.8907 0.2323 0.2808 0.037 Uiso 1 1 calc R
C18 C 0.7040(3) 0.2159(2) 0.3901(2) 0.0259(6) Uani 1 1 d .
H18 H 0.6537 0.2851 0.3710 0.031 Uiso 1 1 calc R
C19 C -0.0285(3) 0.2080(2) 0.82722(19) 0.0193(5) Uani 1 1 d .
C20 C -0.0733(3) 0.2952(2) 0.8791(2) 0.0262(6) Uani 1 1 d .
H20 H -0.0473 0.3690 0.8501 0.031 Uiso 1 1 calc R
C21 C -0.1555(4) 0.2753(3) 0.9724(2) 0.0319(7) Uani 1 1 d .
H21 H -0.1858 0.3356 1.0070 0.038 Uiso 1 1 calc R
C22 C -0.1938(3) 0.1683(3) 1.0155(2) 0.0322(7) Uani 1 1 d .
H22 H -0.2506 0.1549 1.0795 0.039 Uiso 1 1 calc R
C23 C -0.1491(4) 0.0817(3) 0.9655(2) 0.0350(8) Uani 1 1 d .
H23 H -0.1748 0.0080 0.9951 0.042 Uiso 1 1 calc R
C24 C -0.0666(4) 0.1004(2) 0.8716(2) 0.0295(7) Uani 1 1 d .
H24 H -0.0362 0.0396 0.8378 0.035 Uiso 1 1 calc R
C25 C 0.3144(3) 0.1305(2) 0.74826(19) 0.0197(5) Uani 1 1 d .
C26 C 0.3551(3) 0.1787(2) 0.8183(2) 0.0236(6) Uani 1 1 d .
H26 H 0.3118 0.2498 0.8309 0.028 Uiso 1 1 calc R
C27 C 0.4590(4) 0.1227(3) 0.8696(2) 0.0301(7) Uani 1 1 d .
H27 H 0.4864 0.1557 0.9173 0.036 Uiso 1 1 calc R
C28 C 0.5232(4) 0.0190(3) 0.8520(2) 0.0311(7) Uani 1 1 d .
H28 H 0.5955 -0.0182 0.8868 0.037 Uiso 1 1 calc R
C29 C 0.4818(3) -0.0302(2) 0.7838(2) 0.0268(6) Uani 1 1 d .
H29 H 0.5251 -0.1015 0.7719 0.032 Uiso 1 1 calc R
C30 C 0.3764(3) 0.0249(2) 0.7325(2) 0.0230(6) Uani 1 1 d .
H30 H 0.3467 -0.0097 0.6864 0.028 Uiso 1 1 calc R
C31 C 0.2363(4) 0.3167(3) 0.1077(2) 0.0357(8) Uani 1 1 d .
H31 H 0.2202 0.3332 0.1741 0.043 Uiso 1 1 calc R
Cl2 Cl 0.13995(12) 0.42206(8) 0.04188(7) 0.0500(2) Uani 1 1 d .
Cl3 Cl 0.15892(11) 0.18826(8) 0.11309(9) 0.0610(3) Uani 1 1 d .
Cl4 Cl 0.43417(10) 0.31137(8) 0.05860(7) 0.0426(2) Uani 1 1 d .

loop_
_atom_site_aniso_label
_atom_site_aniso_U_11
_atom_site_aniso_U_22
_atom_site_aniso_U_33
_atom_site_aniso_U_23
_atom_site_aniso_U_13
_atom_site_aniso_U_12
Cu1 0.02600(18) 0.02053(17) 0.01589(17) -0.00081(13) -0.00525(13) 0.00068(13)
Cl1 0.0286(3) 0.0244(3) 0.0167(3) -0.0016(3) -0.0065(3) -0.0021(3)
S1 0.0266(4) 0.0261(4) 0.0179(3) 0.0006(3) -0.0080(3) 0.0014(3)
S2 0.0280(4) 0.0296(4) 0.0182(3) -0.0003(3) -0.0028(3) 0.0035(3)
N1 0.0233(12) 0.0211(11) 0.0178(11) 0.0018(9) -0.0069(9) 0.0014(9)
N2 0.0219(11) 0.0158(10) 0.0162(11) -0.0014(9) -0.0041(9) 0.0025(9)
N3 0.0260(12) 0.0198(11) 0.0186(12) -0.0010(9) -0.0032(10) 0.0011(10)
C1 0.0287(15) 0.0225(14) 0.0278(16) 0.0032(12) -0.0122(13) -0.0046(12)
C2 0.0265(15) 0.0241(15) 0.0426(19) 0.0075(13) -0.0173(14) -0.0049(12)
C3 0.0209(15) 0.0262(16) 0.048(2) 0.0046(14) -0.0064(14) 0.0009(12)
C4 0.0236(15) 0.0349(17) 0.0365(18) -0.0064(14) -0.0004(13) 0.0027(13)
C5 0.0218(14) 0.0339(16) 0.0270(16) -0.0040(13) -0.0061(12) 0.0002(12)
C6 0.0191(13) 0.0171(13) 0.0266(15) 0.0016(11) -0.0049(11) -0.0039(10)
C7 0.0217(13) 0.0142(12) 0.0229(14) -0.0029(10) -0.0053(11) -0.0029(10)
C8 0.0206(13) 0.0148(12) 0.0189(13) -0.0021(10) -0.0043(10) -0.0006(10)
C9 0.0232(13) 0.0137(12) 0.0208(14) -0.0003(10) -0.0060(11) -0.0021(10)
C10 0.0209(13) 0.0124(12) 0.0216(14) -0.0020(10) -0.0050(11) -0.0009(10)
C11 0.0246(14) 0.0138(12) 0.0185(13) -0.0030(10) -0.0055(11) 0.0024(10)
C12 0.0260(14) 0.0139(12) 0.0218(14) -0.0042(10) -0.0064(11) 0.0001(10)
C13 0.0226(14) 0.0189(13) 0.0279(15) -0.0085(11) -0.0066(11) -0.0009(11)
C14 0.0241(14) 0.0229(14) 0.0280(15) -0.0045(12) -0.0090(12) -0.0034(11)
C15 0.0244(15) 0.0255(15) 0.0392(18) -0.0104(13) -0.0134(13) 0.0023(12)
C16 0.0185(14) 0.0337(17) 0.0400(18) -0.0135(14) -0.0021(13) -0.0024(12)
C17 0.0248(15) 0.0303(16) 0.0354(18) -0.0055(13) -0.0002(13) -0.0084(13)
C18 0.0264(15) 0.0164(13) 0.0340(17) -0.0038(12) -0.0039(13) -0.0027(11)
C19 0.0172(12) 0.0223(13) 0.0172(13) 0.0016(10) -0.0054(10) -0.0001(10)
C20 0.0307(16) 0.0244(14) 0.0216(14) -0.0010(12) -0.0032(12) -0.0029(12)
C21 0.0335(17) 0.0360(17) 0.0239(16) -0.0052(13) -0.0026(13) 0.0017(14)
C22 0.0246(15) 0.0468(19) 0.0201(15) 0.0042(14) -0.0019(12) -0.0017(14)
C23 0.0375(18) 0.0308(17) 0.0310(17) 0.0106(14) -0.0033(14) -0.0130(14)
C24 0.0370(17) 0.0212(14) 0.0289(16) 0.0028(12) -0.0072(13) -0.0076(13)
C25 0.0200(13) 0.0193(13) 0.0174(13) 0.0014(10) -0.0023(10) -0.0019(10)
C26 0.0281(15) 0.0205(13) 0.0216(14) -0.0018(11) -0.0046(12) -0.0029(11)
C27 0.0342(17) 0.0351(17) 0.0238(15) -0.0022(13) -0.0129(13) -0.0042(14)
C28 0.0278(16) 0.0360(17) 0.0282(16) 0.0051(13) -0.0124(13) 0.0017(13)
C29 0.0287(15) 0.0210(14) 0.0269(15) 0.0055(12) -0.0064(12) 0.0018(12)
C30 0.0279(15) 0.0191(13) 0.0213(14) 0.0021(11) -0.0075(12) -0.0031(11)
C31 0.0435(19) 0.0286(16) 0.0297(17) -0.0025(13) -0.0024(15) 0.0072(14)
Cl2 0.0563(6) 0.0374(5) 0.0509(6) 0.0063(4) -0.0154(5) 0.0089(4)
Cl3 0.0426(5) 0.0287(4) 0.0942(9) -0.0012(5) 0.0137(5) -0.0003(4)
Cl4 0.0385(5) 0.0432(5) 0.0464(5) -0.0109(4) -0.0068(4) -0.0022(4)

loop_
_atom_type_symbol
_atom_type_description
_atom_type_scat_dispersion_real
_atom_type_scat_dispersion_imag
_atom_type_scat_source
C C 0.0033 0.0016 'International Tables Vol C Tables 4.2.6.8 and 6.1.1.4'
H H 0.0000 0.0000 'International Tables Vol C Tables 4.2.6.8 and 6.1.1.4'
N N 0.0061 0.0033 'International Tables Vol C Tables 4.2.6.8 and 6.1.1.4'
S S 0.1246 0.1234 'International Tables Vol C Tables 4.2.6.8 and 6.1.1.4'
Cl Cl 0.1484 0.1585 'International Tables Vol C Tables 4.2.6.8 and 6.1.1.4'
Cu Cu 0.3201 1.2651 'International Tables Vol C Tables 4.2.6.8 and 6.1.1.4'

loop_
_geom_angle_atom_site_label_1
_geom_angle_atom_site_label_2
_geom_angle_atom_site_label_3
_geom_angle
N2 Cu1 Cl1 174.97(7)
N2 Cu1 S1 83.68(7)
Cl1 Cu1 S1 95.91(3)
N2 Cu1 S2 83.20(7)
Cl1 Cu1 S2 96.89(3)
S1 Cu1 S2 166.51(3)
C7 S1 Cu1 96.95(10)
C12 S2 Cu1 97.30(10)
C7 N1 C6 129.8(2)
C11 N2 C8 109.2(2)
C11 N2 Cu1 125.71(19)
C8 N2 Cu1 125.07(18)
C12 N3 C13 130.9(2)
C6 C1 C2 118.7(3)
C3 C2 C1 120.9(3)
C2 C3 C4 119.8(3)
C5 C4 C3 120.1(3)
C4 C5 C6 119.9(3)
C1 C6 C5 120.6(3)
C1 C6 N1 123.2(3)
C5 C6 N1 116.1(2)
N1 C7 C8 117.9(2)
N1 C7 S1 123.6(2)
C8 C7 S1 118.5(2)
N2 C8 C9 109.0(2)
N2 C8 C7 115.7(2)
C9 C8 C7 135.2(3)
C10 C9 C8 106.5(2)
C10 C9 C19 126.3(2)
C8 C9 C19 127.2(2)
C9 C10 C11 106.2(2)
C9 C10 C25 126.0(2)
C11 C10 C25 127.8(2)
N2 C11 C10 109.1(2)
N2 C11 C12 115.6(2)
C10 C11 C12 135.2(2)
N3 C12 C11 117.8(2)
N3 C12 S2 124.1(2)
C11 C12 S2 118.0(2)
C18 C13 C14 120.5(3)
C18 C13 N3 123.4(3)
C14 C13 N3 116.0(3)
C15 C14 C13 119.6(3)
C16 C15 C14 120.2(3)
C17 C16 C15 119.7(3)
C16 C17 C18 120.9(3)
C13 C18 C17 119.1(3)
C20 C19 C24 118.5(3)
C20 C19 C9 121.1(2)
C24 C19 C9 120.4(3)
C21 C20 C19 120.6(3)
C22 C21 C20 120.3(3)
C23 C22 C21 119.6(3)
C22 C23 C24 120.7(3)
C23 C24 C19 120.2(3)
C30 C25 C26 119.2(3)
C30 C25 C10 121.0(2)
C26 C25 C10 119.7(2)
C27 C26 C25 119.9(3)
C28 C27 C26 120.7(3)
C29 C28 C27 119.9(3)
C28 C29 C30 119.9(3)
C29 C30 C25 120.4(3)
Cl3 C31 Cl2 109.6(2)
Cl3 C31 Cl4 110.65(18)
Cl2 C31 Cl4 111.42(18)

loop_
_geom_bond_atom_site_label_1
_geom_bond_atom_site_label_2
_geom_bond_distance
Cu1 N2 1.894(2)
Cu1 Cl1 2.2032(7)
Cu1 S1 2.3634(8)
Cu1 S2 2.3670(8)
S1 C7 1.706(3)
S2 C12 1.708(3)
N1 C7 1.331(4)
N1 C6 1.424(3)
N2 C11 1.348(3)
N2 C8 1.350(3)
N3 C12 1.335(4)
N3 C13 1.420(4)
C1 C6 1.388(4)
C1 C2 1.392(4)
C2 C3 1.383(5)
C3 C4 1.385(5)
C4 C5 1.383(4)
C5 C6 1.390(4)
C7 C8 1.447(4)
C8 C9 1.419(4)
C9 C10 1.400(4)
C9 C19 1.487(4)
C10 C11 1.423(4)
C10 C25 1.491(4)
C11 C12 1.449(4)
C13 C18 1.387(4)
C13 C14 1.396(4)
C14 C15 1.389(4)
C15 C16 1.386(4)
C16 C17 1.386(4)
C17 C18 1.388(4)
C19 C20 1.392(4)
C19 C24 1.393(4)
C20 C21 1.386(4)
C21 C22 1.382(5)
C22 C23 1.371(5)
C23 C24 1.391(4)
C25 C30 1.395(4)
C25 C26 1.396(4)
C26 C27 1.387(4)
C27 C28 1.386(5)
C28 C29 1.381(4)
C29 C30 1.394(4)
C31 Cl3 1.752(4)
C31 Cl2 1.753(3)
C31 Cl4 1.759(4)
